data_7214809
loop_
_publ_author_name
'Manna, Subal Chandra'
'Mistri, Soumen'
'Jana, Atish Dipankar'

_publ_section_title
;
 A rare supramolecular assembly involving ion pairs of coordination
 complexes with a host--guest relationship: synthesis, crystal structure,
 photoluminescence and thermal study
;
_journal_issue 21
_journal_name_full CrystEngComm
_journal_page_first 7415
_journal_paper_doi 10.1039/c2ce25916h
_journal_volume 14
_journal_year 2012
_chemical_formula_sum 'C46 H43 Cl Mn2 N6 O13'
_chemical_formula_weight 1032.37
_chemical_name_systematic
;
?
;
_space_group_IT_number 14
_symmetry_cell_setting monoclinic
_symmetry_space_group_name_Hall '-P 2yn'
_symmetry_space_group_name_H-M 'P 1 21/n 1'
_atom_sites_solution_hydrogens geom
_atom_sites_solution_primary direct
_atom_sites_solution_secondary difmap
_audit_creation_method SHELXL-97
_cell_angle_alpha 90.00
_cell_angle_beta 97.925(10)
_cell_angle_gamma 90.00
_cell_formula_units_Z 4
_cell_length_a 11.813(14)
_cell_length_b 18.00(2)
_cell_length_c 22.30(3)
_cell_measurement_temperature 293(2)
_cell_volume 4696(10)
_computing_cell_refinement XDS
_computing_data_collection 'XDS (Kabsch, 1988)'
_computing_data_reduction XDS
_computing_molecular_graphics PLATON(Spek,2004)
_computing_structure_refinement 'SHELXL-97 (Sheldrick, 1997)'
_computing_structure_solution 'SHELXS-97 (Sheldrick, 1997)'
_diffrn_ambient_temperature 293(2)
_diffrn_measured_fraction_theta_full 0.955
_diffrn_measured_fraction_theta_max 0.955
_diffrn_measurement_device 'Marresearch Image Plate'
_diffrn_measurement_method '95 frames at 2^o intervals, counting time 2 min.'
_diffrn_radiation_monochromator graphite
_diffrn_radiation_source 'fine-focus sealed tube'
_diffrn_radiation_type MoK\a
_diffrn_radiation_wavelength 0.71073
_diffrn_reflns_av_R_equivalents 0.0838
_diffrn_reflns_av_sigmaI/netI 0.0726
_diffrn_reflns_limit_h_max 14
_diffrn_reflns_limit_h_min -14
_diffrn_reflns_limit_k_max 20
_diffrn_reflns_limit_k_min -20
_diffrn_reflns_limit_l_max 26
_diffrn_reflns_limit_l_min -27
_diffrn_reflns_number 28995
_diffrn_reflns_theta_full 25.80
_diffrn_reflns_theta_max 25.80
_diffrn_reflns_theta_min 1.46
_exptl_absorpt_coefficient_mu 0.665
_exptl_absorpt_correction_T_max 1.000
_exptl_absorpt_correction_T_min 0.786
_exptl_absorpt_correction_type empirical
_exptl_absorpt_process_details 'Walker et al., Acta Cryst 1983 A39 158'
_exptl_crystal_colour black
_exptl_crystal_density_diffrn 1.461
_exptl_crystal_density_method 'not measured'
_exptl_crystal_description parallelopiped
_exptl_crystal_F_000 2128
_exptl_crystal_size_max 0.30
_exptl_crystal_size_mid 0.25
_exptl_crystal_size_min 0.25
_refine_diff_density_max 1.237
_refine_diff_density_min -0.704
_refine_diff_density_rms 0.100
_refine_ls_extinction_method none
_refine_ls_goodness_of_fit_ref 1.235
_refine_ls_hydrogen_treatment mixed
_refine_ls_matrix_type full
_refine_ls_number_parameters 634
_refine_ls_number_reflns 8625
_refine_ls_number_restraints 10
_refine_ls_restrained_S_all 1.234
_refine_ls_R_factor_all 0.1354
_refine_ls_R_factor_gt 0.1052
_refine_ls_shift/su_max 0.019
_refine_ls_shift/su_mean 0.000
_refine_ls_structure_factor_coef Fsqd
_refine_ls_weighting_details
;
_refine_ls_weighting_details
w=1/[\s^2^(Fo^2^)+(0.0588P)^2^+23.3283P] where P=(Fo^2^+2Fc^2^)/3
;
_refine_ls_weighting_scheme calc
_refine_ls_wR_factor_gt 0.2084
_refine_ls_wR_factor_ref 0.2217
_reflns_number_gt 6652
_reflns_number_total 8625
_reflns_threshold_expression >2sigma(I)
_cod_data_source_file c2ce25916h.txt
_cod_data_source_block 1
_cod_original_cell_volume 4697(10)
_cod_original_sg_symbol_H-M P21/n
_cod_database_code 7214809

loop_
_symmetry_equiv_pos_as_xyz
'x, y, z'
'-x+1/2, y+1/2, -z+1/2'
'-x, -y, -z'
'x-1/2, -y-1/2, z-1/2'

loop_
_atom_site_label
_atom_site_type_symbol
_atom_site_fract_x
_atom_site_fract_y
_atom_site_fract_z
_atom_site_U_iso_or_equiv
_atom_site_adp_type
_atom_site_occupancy
_atom_site_symmetry_multiplicity
_atom_site_calc_flag
_atom_site_refinement_flags
Mn1 Mn 0.33001(8) 0.41248(5) 0.15416(4) 0.0189(2) Uani 1 1 d .
O100 O 0.2839(4) 0.3101(3) 0.1934(2) 0.0325(11) Uani 1 1 d D
H101 H 0.306(6) 0.2668(19) 0.186(3) 0.039 Uiso 1 1 d D
H102 H 0.2119(19) 0.313(4) 0.192(3) 0.039 Uiso 1 1 d D
O200 O 0.4088(4) 0.4841(3) 0.2275(2) 0.0370(12) Uani 1 1 d D
H201 H 0.479(2) 0.492(4) 0.239(3) 0.044 Uiso 1 1 d D
H202 H 0.369(6) 0.518(3) 0.241(3) 0.044 Uiso 1 1 d D
O300 O 0.4982(4) 0.3606(2) 0.1540(2) 0.0279(10) Uani 1 1 d D
H301 H 0.554(4) 0.381(4) 0.176(3) 0.033 Uiso 1 1 d D
H302 H 0.498(6) 0.3155(16) 0.165(3) 0.033 Uiso 1 1 d D
O112 O 0.1726(4) 0.4546(2) 0.1770(2) 0.0295(11) Uani 1 1 d .
C111 C 0.0910(5) 0.4248(3) 0.1993(3) 0.0234(14) Uani 1 1 d .
O113 O 0.0728(4) 0.3559(3) 0.2012(3) 0.0427(13) Uani 1 1 d .
C11 C 0.0108(5) 0.4761(3) 0.2255(3) 0.0190(12) Uani 1 1 d .
C12 C -0.1021(5) 0.4560(3) 0.2290(3) 0.0197(13) Uani 1 1 d .
H12 H -0.1277 0.4090 0.2162 0.024 Uiso 1 1 calc R
C13 C -0.1774(5) 0.5053(3) 0.2512(3) 0.0188(12) Uani 1 1 d .
C14 C -0.1372(5) 0.5745(3) 0.2720(3) 0.0191(13) Uani 1 1 d .
H14 H -0.1869 0.6078 0.2868 0.023 Uiso 1 1 calc R
C15 C -0.0241(5) 0.5949(3) 0.2709(3) 0.0192(12) Uani 1 1 d .
C16 C 0.0481(5) 0.5458(3) 0.2465(3) 0.0190(13) Uani 1 1 d .
H16 H 0.1230 0.5600 0.2441 0.023 Uiso 1 1 calc R
C131 C -0.3018(5) 0.4827(4) 0.2494(3) 0.0271(15) Uani 1 1 d .
O133 O -0.3714(4) 0.5295(3) 0.2655(3) 0.0455(14) Uani 1 1 d .
O132 O -0.3292(4) 0.4185(3) 0.2305(2) 0.0414(13) Uani 1 1 d .
C151 C 0.0236(5) 0.6688(3) 0.2957(3) 0.0239(14) Uani 1 1 d .
O152 O -0.0450(4) 0.7178(2) 0.3080(2) 0.0382(13) Uani 1 1 d .
O153 O 0.1301(4) 0.6764(2) 0.3031(3) 0.0396(13) Uani 1 1 d .
N81 N 0.3610(5) 0.4987(3) 0.0821(2) 0.0263(12) Uani 1 1 d .
C82 C 0.4117(6) 0.5641(4) 0.0929(3) 0.0349(16) Uani 1 1 d .
H82 H 0.4325 0.5790 0.1328 0.042 Uiso 1 1 calc R
C83 C 0.4352(7) 0.6121(4) 0.0459(4) 0.045(2) Uani 1 1 d .
H83 H 0.4707 0.6576 0.0553 0.054 Uiso 1 1 calc R
C84 C 0.4063(7) 0.5920(4) -0.0123(4) 0.046(2) Uani 1 1 d .
H84 H 0.4230 0.6230 -0.0433 0.055 Uiso 1 1 calc R
C85 C 0.3507(6) 0.5237(4) -0.0258(3) 0.0375(18) Uani 1 1 d .
C86 C 0.3300(5) 0.4781(4) 0.0233(3) 0.0250(14) Uani 1 1 d .
C87 C 0.2751(5) 0.4075(4) 0.0117(3) 0.0265(14) Uani 1 1 d .
C88 C 0.2398(6) 0.3843(4) -0.0489(3) 0.0358(17) Uani 1 1 d .
C89 C 0.1879(6) 0.3143(4) -0.0582(4) 0.0410(18) Uani 1 1 d .
H89 H 0.1657 0.2969 -0.0973 0.049 Uiso 1 1 calc R
C90 C 0.1699(6) 0.2716(4) -0.0092(3) 0.0364(17) Uani 1 1 d .
H90 H 0.1348 0.2254 -0.0148 0.044 Uiso 1 1 calc R
C91 C 0.2054(6) 0.2989(4) 0.0490(3) 0.0313(16) Uani 1 1 d .
H91 H 0.1922 0.2699 0.0818 0.038 Uiso 1 1 calc R
N92 N 0.2572(4) 0.3644(3) 0.0601(2) 0.0259(12) Uani 1 1 d .
C93 C 0.3126(8) 0.4985(5) -0.0863(3) 0.050(2) Uani 1 1 d .
H93 H 0.3242 0.5287 -0.1188 0.060 Uiso 1 1 calc R
C94 C 0.2609(8) 0.4327(5) -0.0975(3) 0.052(2) Uani 1 1 d .
H94 H 0.2382 0.4181 -0.1373 0.062 Uiso 1 1 calc R
Mn2 Mn -0.12839(9) 0.14073(6) 0.06811(5) 0.0311(3) Uani 1 1 d .
O400 O -0.1180(6) 0.1565(4) 0.1656(3) 0.0562(16) Uani 1 1 d D
H401 H -0.124(8) 0.120(3) 0.189(4) 0.067 Uiso 1 1 d D
H402 H -0.161(7) 0.194(3) 0.160(4) 0.067 Uiso 1 1 d D
N41 N -0.1525(5) 0.1439(3) -0.0341(2) 0.0319(13) Uani 1 1 d .
C42 C -0.1692(7) 0.0845(5) -0.0703(3) 0.0433(19) Uani 1 1 d .
H42 H -0.1743 0.0379 -0.0527 0.052 Uiso 1 1 calc R
C43 C -0.1790(9) 0.0894(6) -0.1324(4) 0.064(3) Uani 1 1 d .
H43 H -0.1887 0.0467 -0.1560 0.077 Uiso 1 1 calc R
C44 C -0.1746(10) 0.1570(6) -0.1592(4) 0.071(3) Uani 1 1 d .
H44 H -0.1833 0.1607 -0.2011 0.086 Uiso 1 1 calc R
C45 C -0.1565(8) 0.2222(5) -0.1228(4) 0.055(2) Uani 1 1 d .
C46 C -0.1464(6) 0.2122(4) -0.0597(3) 0.0328(16) Uani 1 1 d .
C47 C -0.1258(6) 0.2753(4) -0.0200(3) 0.0325(16) Uani 1 1 d .
C48 C -0.1154(7) 0.3469(4) -0.0443(4) 0.0422(19) Uani 1 1 d .
C49 C -0.0898(7) 0.4059(4) -0.0039(5) 0.053(2) Uani 1 1 d .
H49 H -0.0814 0.4538 -0.0184 0.064 Uiso 1 1 calc R
C50 C -0.0774(7) 0.3929(5) 0.0563(4) 0.053(2) Uani 1 1 d .
H50 H -0.0602 0.4318 0.0834 0.063 Uiso 1 1 calc R
C51 C -0.0905(7) 0.3207(4) 0.0780(4) 0.046(2) Uani 1 1 d .
H51 H -0.0817 0.3128 0.1195 0.055 Uiso 1 1 calc R
N52 N -0.1149(5) 0.2629(3) 0.0411(3) 0.0313(13) Uani 1 1 d .
C53 C -0.1483(10) 0.2966(6) -0.1459(4) 0.072(3) Uani 1 1 d .
H53 H -0.1564 0.3040 -0.1876 0.087 Uiso 1 1 calc R
C54 C -0.1294(9) 0.3556(5) -0.1090(4) 0.064(3) Uani 1 1 d .
H54 H -0.1253 0.4028 -0.1255 0.077 Uiso 1 1 calc R
N61 N -0.1962(5) 0.0250(3) 0.0793(3) 0.0377(14) Uani 1 1 d .
C62 C -0.1303(9) -0.0344(5) 0.0925(4) 0.055(2) Uani 1 1 d .
H62 H -0.0520 -0.0302 0.0919 0.066 Uiso 1 1 calc R
C63 C -0.1756(10) -0.1034(5) 0.1071(4) 0.067(3) Uani 1 1 d .
H63 H -0.1275 -0.1440 0.1161 0.080 Uiso 1 1 calc R
C64 C -0.2903(11) -0.1103(5) 0.1081(4) 0.069(3) Uani 1 1 d .
H64 H -0.3205 -0.1557 0.1180 0.083 Uiso 1 1 calc R
C65 C -0.3632(8) -0.0490(5) 0.0941(4) 0.050(2) Uani 1 1 d .
C66 C -0.3117(7) 0.0191(4) 0.0812(3) 0.0360(17) Uani 1 1 d .
C67 C -0.3822(6) 0.0835(4) 0.0679(3) 0.0354(17) Uani 1 1 d .
C68 C -0.5026(7) 0.0785(5) 0.0670(3) 0.045(2) Uani 1 1 d .
C69 C -0.5658(7) 0.1433(6) 0.0524(4) 0.057(2) Uani 1 1 d .
H69 H -0.6448 0.1424 0.0511 0.068 Uiso 1 1 calc R
C70 C -0.5131(8) 0.2071(6) 0.0401(4) 0.062(3) Uani 1 1 d .
H70 H -0.5553 0.2501 0.0299 0.075 Uiso 1 1 calc R
C71 C -0.3937(7) 0.2074(5) 0.0428(4) 0.055(2) Uani 1 1 d .
H71 H -0.3580 0.2515 0.0343 0.066 Uiso 1 1 calc R
N72 N -0.3286(5) 0.1476(3) 0.0569(3) 0.0379(14) Uani 1 1 d .
C73 C -0.4856(10) -0.0506(6) 0.0947(4) 0.070(3) Uani 1 1 d .
H73 H -0.5202 -0.0947 0.1040 0.084 Uiso 1 1 calc R
C74 C -0.5500(8) 0.0100(7) 0.0821(4) 0.065(3) Uani 1 1 d .
H74 H -0.6283 0.0070 0.0833 0.078 Uiso 1 1 calc R
Cl1 Cl 0.07512(17) 0.10818(12) 0.06891(10) 0.0492(5) Uani 1 1 d .
O500 O 0.1669(5) 0.1079(4) 0.2128(3) 0.076(2) Uani 1 1 d D
H501 H 0.135(9) 0.102(6) 0.1765(19) 0.092 Uiso 1 1 d D
H502 H 0.233(4) 0.123(6) 0.207(5) 0.092 Uiso 1 1 d D
O600 O 0.7592(15) 0.2692(10) 0.2205(7) 0.207(6) Uiso 1 1 d .
H600 H 0.7209 0.2951 0.1950 0.248 Uiso 1 1 calc R
C601 C 0.7057(17) 0.2744(11) 0.2858(9) 0.176(8) Uiso 1 1 d .
H60A H 0.7047 0.3253 0.2985 0.211 Uiso 1 1 calc R
H60B H 0.7525 0.2458 0.3161 0.211 Uiso 1 1 calc R
H60C H 0.6293 0.2550 0.2805 0.211 Uiso 1 1 calc R
O700 O 0.0657(18) 0.2308(11) 0.2833(9) 0.124(7) Uiso 0.50 1 d P
O800 O -0.3957(13) -0.2781(8) 0.1553(7) 0.081(4) Uiso 0.50 1 d P

loop_
_atom_site_aniso_label
_atom_site_aniso_U_11
_atom_site_aniso_U_22
_atom_site_aniso_U_33
_atom_site_aniso_U_23
_atom_site_aniso_U_13
_atom_site_aniso_U_12
Mn1 0.0173(5) 0.0209(5) 0.0191(5) 0.0023(4) 0.0051(4) 0.0022(4)
O100 0.027(3) 0.026(3) 0.047(3) 0.011(2) 0.013(2) 0.010(2)
O200 0.016(2) 0.048(3) 0.045(3) -0.017(2) 0.001(2) 0.003(2)
O300 0.021(2) 0.023(2) 0.040(3) 0.005(2) 0.002(2) 0.0021(19)
O112 0.021(2) 0.027(3) 0.043(3) -0.005(2) 0.016(2) 0.0037(18)
C111 0.020(3) 0.022(4) 0.028(4) -0.006(3) 0.002(3) -0.001(2)
O113 0.026(3) 0.025(3) 0.080(4) -0.013(3) 0.020(3) -0.001(2)
C11 0.016(3) 0.021(3) 0.020(3) -0.001(2) 0.002(2) -0.002(2)
C12 0.020(3) 0.015(3) 0.024(3) -0.005(2) 0.002(3) -0.007(2)
C13 0.013(3) 0.026(3) 0.018(3) -0.001(2) 0.002(2) -0.001(2)
C14 0.015(3) 0.022(3) 0.020(3) -0.002(2) 0.001(2) 0.006(2)
C15 0.018(3) 0.017(3) 0.022(3) 0.000(2) 0.000(2) -0.002(2)
C16 0.013(3) 0.018(3) 0.027(3) -0.002(2) 0.004(2) -0.005(2)
C131 0.023(3) 0.038(4) 0.021(3) 0.000(3) 0.006(3) -0.001(3)
O133 0.017(2) 0.051(3) 0.069(4) -0.018(3) 0.006(2) -0.004(2)
O132 0.021(2) 0.040(3) 0.062(4) -0.017(3) 0.002(2) -0.017(2)
C151 0.021(3) 0.018(3) 0.033(4) -0.004(3) 0.007(3) -0.002(2)
O152 0.029(3) 0.018(3) 0.068(4) -0.016(2) 0.005(2) 0.0013(19)
O153 0.022(3) 0.024(3) 0.073(4) -0.016(2) 0.005(2) -0.0041(19)
N81 0.028(3) 0.025(3) 0.026(3) 0.003(2) 0.004(2) 0.002(2)
C82 0.040(4) 0.026(4) 0.039(4) 0.000(3) 0.007(3) -0.004(3)
C83 0.049(5) 0.028(4) 0.059(6) 0.008(4) 0.015(4) -0.009(3)
C84 0.055(5) 0.033(4) 0.054(5) 0.022(4) 0.022(4) 0.007(4)
C85 0.040(4) 0.035(4) 0.041(4) 0.012(3) 0.015(3) 0.007(3)
C86 0.021(3) 0.028(4) 0.026(4) 0.008(3) 0.004(3) 0.006(3)
C87 0.019(3) 0.033(4) 0.028(4) 0.005(3) 0.003(3) 0.006(3)
C88 0.036(4) 0.046(4) 0.024(4) 0.005(3) 0.000(3) 0.007(3)
C89 0.032(4) 0.052(5) 0.037(4) -0.013(4) -0.003(3) -0.002(3)
C90 0.033(4) 0.037(4) 0.039(4) -0.007(3) 0.003(3) -0.009(3)
C91 0.029(4) 0.035(4) 0.031(4) 0.001(3) 0.004(3) -0.004(3)
N92 0.027(3) 0.026(3) 0.024(3) 0.001(2) 0.004(2) 0.001(2)
C93 0.070(6) 0.059(6) 0.022(4) 0.020(4) 0.012(4) 0.009(4)
C94 0.076(6) 0.058(6) 0.019(4) 0.004(4) -0.001(4) 0.004(5)
Mn2 0.0330(6) 0.0336(6) 0.0260(6) 0.0072(4) 0.0014(4) -0.0037(5)
O400 0.066(4) 0.065(5) 0.038(3) 0.016(3) 0.011(3) 0.003(3)
N41 0.034(3) 0.034(3) 0.027(3) 0.002(3) 0.002(3) -0.002(3)
C42 0.042(5) 0.048(5) 0.038(4) -0.009(4) -0.002(4) 0.003(4)
C43 0.079(7) 0.067(7) 0.045(5) -0.021(5) -0.002(5) -0.007(5)
C44 0.101(9) 0.087(8) 0.023(5) -0.007(5) -0.002(5) 0.000(6)
C45 0.071(6) 0.065(6) 0.026(4) 0.010(4) 0.001(4) 0.004(5)
C46 0.034(4) 0.041(4) 0.023(4) 0.003(3) 0.004(3) 0.005(3)
C47 0.020(3) 0.039(4) 0.037(4) 0.011(3) 0.000(3) 0.002(3)
C48 0.038(4) 0.038(5) 0.050(5) 0.016(4) 0.005(4) -0.001(3)
C49 0.043(5) 0.025(4) 0.090(7) 0.010(4) 0.001(5) -0.006(3)
C50 0.054(6) 0.043(5) 0.057(6) -0.005(4) -0.008(4) -0.005(4)
C51 0.052(5) 0.041(5) 0.041(5) -0.004(4) -0.005(4) -0.001(4)
N52 0.029(3) 0.034(3) 0.030(3) -0.002(3) 0.004(3) -0.001(2)
C53 0.102(9) 0.079(8) 0.036(5) 0.029(5) 0.007(5) 0.000(6)
C54 0.080(7) 0.052(6) 0.061(6) 0.025(5) 0.015(5) -0.003(5)
N61 0.043(4) 0.037(4) 0.033(3) -0.002(3) 0.006(3) 0.000(3)
C62 0.069(6) 0.046(5) 0.049(5) 0.002(4) 0.005(5) 0.003(4)
C63 0.106(9) 0.027(5) 0.066(7) 0.003(4) 0.011(6) 0.002(5)
C64 0.114(9) 0.037(5) 0.057(6) -0.005(4) 0.012(6) -0.037(6)
C65 0.083(7) 0.036(5) 0.032(4) -0.006(3) 0.008(4) -0.021(4)
C66 0.050(5) 0.039(4) 0.019(4) -0.006(3) 0.007(3) -0.013(3)
C67 0.036(4) 0.048(5) 0.022(4) -0.004(3) 0.003(3) -0.014(3)
C68 0.037(4) 0.075(6) 0.025(4) -0.008(4) 0.008(3) -0.017(4)
C69 0.028(4) 0.092(7) 0.051(5) -0.011(5) 0.007(4) 0.003(5)
C70 0.037(5) 0.077(7) 0.073(7) 0.012(5) 0.008(5) 0.014(5)
C71 0.046(5) 0.054(6) 0.067(6) 0.015(4) 0.014(4) 0.009(4)
N72 0.036(4) 0.040(4) 0.038(4) 0.009(3) 0.007(3) 0.000(3)
C73 0.080(8) 0.075(8) 0.059(6) -0.009(5) 0.020(6) -0.050(6)
C74 0.046(6) 0.093(8) 0.058(6) -0.012(6) 0.011(5) -0.034(6)
Cl1 0.0374(11) 0.0527(12) 0.0562(13) 0.0102(10) 0.0025(9) 0.0007(9)
O500 0.043(4) 0.103(5) 0.074(5) 0.050(4) -0.022(4) -0.027(4)

loop_
_atom_type_symbol
_atom_type_description
_atom_type_scat_dispersion_real
_atom_type_scat_dispersion_imag
_atom_type_scat_source
C C 0.0033 0.0016 'International Tables Vol C Tables 4.2.6.8 and 6.1.1.4'
H H 0.0000 0.0000 'International Tables Vol C Tables 4.2.6.8 and 6.1.1.4'
N N 0.0061 0.0033 'International Tables Vol C Tables 4.2.6.8 and 6.1.1.4'
O O 0.0106 0.0060 'International Tables Vol C Tables 4.2.6.8 and 6.1.1.4'
Mn Mn 0.3368 0.7283 'International Tables Vol C Tables 4.2.6.8 and 6.1.1.4'
Cl Cl 0.1484 0.1585 'International Tables Vol C Tables 4.2.6.8 and 6.1.1.4'

loop_
_geom_angle_atom_site_label_1
_geom_angle_atom_site_label_2
_geom_angle_atom_site_label_3
_geom_angle
O112 Mn1 O100 85.94(18)
O112 Mn1 O200 84.65(19)
O100 Mn1 O200 107.9(2)
O112 Mn1 O300 165.91(18)
O100 Mn1 O300 85.17(18)
O200 Mn1 O300 87.71(19)
O112 Mn1 N81 98.91(19)
O100 Mn1 N81 160.0(2)
O200 Mn1 N81 91.9(2)
O300 Mn1 N81 93.14(19)
O112 Mn1 N92 97.00(19)
O100 Mn1 N92 88.0(2)
O200 Mn1 N92 164.1(2)
O300 Mn1 N92 93.59(19)
N81 Mn1 N92 72.2(2)
C111 O112 Mn1 132.8(4)
O113 C111 O112 125.1(6)
O113 C111 C11 118.3(6)
O112 C111 C11 116.7(5)
C16 C11 C12 118.4(5)
C16 C11 C111 120.0(5)
C12 C11 C111 121.5(5)
C11 C12 C13 121.1(5)
C14 C13 C12 118.9(5)
C14 C13 C131 122.3(5)
C12 C13 C131 118.8(5)
C13 C14 C15 121.1(5)
C16 C15 C14 118.8(5)
C16 C15 C151 118.9(5)
C14 C15 C151 122.3(5)
C11 C16 C15 121.5(5)
O132 C131 O133 124.0(6)
O132 C131 C13 117.4(6)
O133 C131 C13 118.6(6)
O152 C151 O153 124.1(6)
O152 C151 C15 118.6(5)
O153 C151 C15 117.3(5)
C82 N81 C86 118.1(6)
C82 N81 Mn1 125.7(5)
C86 N81 Mn1 116.2(4)
N81 C82 C83 122.5(7)
C84 C83 C82 120.0(7)
C83 C84 C85 119.4(7)
C84 C85 C86 117.7(7)
C84 C85 C93 123.7(7)
C86 C85 C93 118.6(7)
N81 C86 C85 122.2(6)
N81 C86 C87 118.1(6)
C85 C86 C87 119.7(6)
N92 C87 C88 121.8(6)
N92 C87 C86 118.3(6)
C88 C87 C86 119.9(6)
C89 C88 C87 117.9(7)
C89 C88 C94 123.3(7)
C87 C88 C94 118.8(7)
C90 C89 C88 119.8(7)
C89 C90 C91 118.8(7)
N92 C91 C90 123.6(7)
C91 N92 C87 118.0(6)
C91 N92 Mn1 126.9(4)
C87 N92 Mn1 115.0(4)
C94 C93 C85 122.0(7)
C93 C94 C88 121.1(7)
O400 Mn2 N61 89.0(2)
O400 Mn2 N41 170.2(2)
N61 Mn2 N41 97.9(2)
O400 Mn2 N52 98.1(2)
N61 Mn2 N52 162.4(2)
N41 Mn2 N52 73.4(2)
O400 Mn2 N72 90.9(2)
N61 Mn2 N72 72.1(2)
N41 Mn2 N72 84.6(2)
N52 Mn2 N72 91.5(2)
O400 Mn2 Cl1 95.89(19)
N61 Mn2 Cl1 98.04(18)
N41 Mn2 Cl1 90.02(16)
N52 Mn2 Cl1 97.27(16)
N72 Mn2 Cl1 167.97(17)
C42 N41 C46 118.7(6)
C42 N41 Mn2 125.1(5)
C46 N41 Mn2 116.1(4)
N41 C42 C43 122.6(8)
C44 C43 C42 119.8(8)
C43 C44 C45 119.9(8)
C46 C45 C44 116.6(8)
C46 C45 C53 118.4(8)
C44 C45 C53 124.9(8)
N41 C46 C45 122.3(7)
N41 C46 C47 117.9(6)
C45 C46 C47 119.8(7)
N52 C47 C48 122.1(7)
N52 C47 C46 117.9(6)
C48 C47 C46 120.0(7)
C49 C48 C47 117.9(7)
C49 C48 C54 123.3(8)
C47 C48 C54 118.8(8)
C50 C49 C48 119.5(7)
C49 C50 C51 120.1(8)
N52 C51 C50 122.4(8)
C51 N52 C47 118.0(6)
C51 N52 Mn2 127.1(5)
C47 N52 Mn2 114.7(4)
C54 C53 C45 121.8(8)
C53 C54 C48 121.1(8)
C62 N61 C66 118.9(7)
C62 N61 Mn2 124.0(6)
C66 N61 Mn2 116.3(5)
N61 C62 C63 122.0(9)
C64 C63 C62 119.6(9)
C63 C64 C65 120.2(8)
C64 C65 C66 117.2(9)
C64 C65 C73 124.3(8)
C66 C65 C73 118.5(9)
N61 C66 C65 122.0(8)
N61 C66 C67 118.8(6)
C65 C66 C67 119.2(7)
N72 C67 C68 122.9(7)
N72 C67 C66 117.0(6)
C68 C67 C66 120.1(7)
C69 C68 C74 124.5(8)
C69 C68 C67 116.8(8)
C74 C68 C67 118.7(9)
C70 C69 C68 120.7(8)
C69 C70 C71 118.7(9)
N72 C71 C70 123.4(8)
C71 N72 C67 117.4(7)
C71 N72 Mn2 127.4(5)
C67 N72 Mn2 115.1(5)
C74 C73 C65 121.5(8)
C73 C74 C68 121.9(9)

loop_
_geom_bond_atom_site_label_1
_geom_bond_atom_site_label_2
_geom_bond_distance
Mn1 O112 2.134(5)
Mn1 O100 2.142(5)
Mn1 O200 2.187(5)
Mn1 O300 2.196(5)
Mn1 N81 2.300(6)
Mn1 N92 2.322(6)
O112 C111 1.265(7)
C111 O113 1.260(8)
C111 C11 1.498(8)
C11 C16 1.389(8)
C11 C12 1.395(8)
C12 C13 1.395(8)
C13 C14 1.389(8)
C13 C131 1.519(8)
C14 C15 1.389(8)
C15 C16 1.389(8)
C15 C151 1.519(8)
C131 O132 1.256(8)
C131 O133 1.264(8)
C151 O152 1.253(7)
C151 O153 1.254(8)
N81 C82 1.328(8)
N81 C86 1.362(8)
C82 C83 1.414(10)
C83 C84 1.345(12)
C84 C85 1.407(11)
C85 C86 1.418(9)
C85 C93 1.437(11)
C86 C87 1.434(9)
C87 N92 1.369(8)
C87 C88 1.421(9)
C88 C89 1.403(11)
C88 C94 1.439(11)
C89 C90 1.375(11)
C90 C91 1.398(10)
C91 N92 1.335(8)
C93 C94 1.340(12)
Mn2 O400 2.179(7)
Mn2 N61 2.258(7)
Mn2 N41 2.259(6)
Mn2 N52 2.291(6)
Mn2 N72 2.347(7)
Mn2 Cl1 2.472(4)
N41 C42 1.338(9)
N41 C46 1.361(9)
C42 C43 1.378(12)
C43 C44 1.359(14)
C44 C45 1.426(13)
C45 C46 1.407(10)
C45 C53 1.444(13)
C46 C47 1.441(10)
C47 N52 1.369(9)
C47 C48 1.410(10)
C48 C49 1.400(12)
C48 C54 1.437(12)
C49 C50 1.351(12)
C50 C51 1.402(11)
C51 N52 1.332(9)
C53 C54 1.343(14)
N61 C62 1.330(10)
N61 C66 1.375(10)
C62 C63 1.409(12)
C63 C64 1.365(14)
C64 C65 1.408(14)
C65 C66 1.415(10)
C65 C73 1.447(14)
C66 C67 1.434(11)
C67 N72 1.355(9)
C67 C68 1.423(10)
C68 C69 1.399(13)
C68 C74 1.413(13)
C69 C70 1.353(13)
C70 C71 1.404(12)
C71 N72 1.334(10)
C73 C74 1.337(15)
O600 C601 1.67(2)
